data_4503673
loop_
_publ_author_name
'Byrne, Peter'
'Turner, David R.'
'Lloyd, Gareth O.'
'Clarke, Nigel'
'Steed, Jonathan W.'

_publ_section_title
;
 Gradual Transition from NH&#x00B7;&#x00B7;&#x00B7;Pyridyl Hydrogen
 Bonding to the NH&#x00B7;&#x00B7;&#x00B7;O Tape Synthon in Pyridyl Ureas
;
_journal_issue 9
_journal_name_full 'Crystal Growth &amp; Design'
_journal_page_first 3335
_journal_paper_doi 10.1021/cg800247f
_journal_volume 8
_journal_year 2008
_chemical_formula_moiety 'C22 H18 N6 O2'
_chemical_formula_sum 'C22 H18 N6 O2'
_chemical_formula_weight 398.42
_chemical_name_systematic
; 
 ? 
;
_space_group_IT_number 14
_symmetry_cell_setting monoclinic
_symmetry_space_group_name_Hall '-P 2ybc'
_symmetry_space_group_name_H-M 'P 1 21/c 1'
_atom_sites_solution_hydrogens geom
_atom_sites_solution_primary direct
_atom_sites_solution_secondary difmap
_audit_creation_method SHELXL-97
_cell_angle_alpha 90.00
_cell_angle_beta 106.092(3)
_cell_angle_gamma 90.00
_cell_formula_units_Z 2
_cell_length_a 18.2108(17)
_cell_length_b 4.5671(4)
_cell_length_c 11.3315(10)
_cell_measurement_temperature 120(2)
_cell_volume 905.52(14)
_computing_structure_refinement 'SHELXL-97 (Sheldrick, 1997)'
_computing_structure_solution 'SHELXS-97 (Sheldrick, 1990)'
_diffrn_ambient_temperature 120(2)
_diffrn_measured_fraction_theta_full 0.998
_diffrn_measured_fraction_theta_max 0.998
_diffrn_measurement_device_type 'SMART 6k'
_diffrn_radiation_monochromator graphite
_diffrn_radiation_source 'fine-focus sealed tube'
_diffrn_radiation_type MoK\a
_diffrn_radiation_wavelength 0.71073
_diffrn_reflns_av_R_equivalents 0.0528
_diffrn_reflns_av_sigmaI/netI 0.0418
_diffrn_reflns_limit_h_max 24
_diffrn_reflns_limit_h_min -24
_diffrn_reflns_limit_k_max 6
_diffrn_reflns_limit_k_min -6
_diffrn_reflns_limit_l_max 15
_diffrn_reflns_limit_l_min -15
_diffrn_reflns_number 14787
_diffrn_reflns_theta_full 29.16
_diffrn_reflns_theta_max 29.16
_diffrn_reflns_theta_min 2.33
_exptl_absorpt_coefficient_mu 0.099
_exptl_absorpt_correction_T_max 1.0000
_exptl_absorpt_correction_T_min 0.885809
_exptl_absorpt_correction_type multi-scan
_exptl_absorpt_process_details SADABS
_exptl_crystal_colour colourless
_exptl_crystal_density_diffrn 1.461
_exptl_crystal_density_method 'not measured'
_exptl_crystal_description plate
_exptl_crystal_F_000 416
_exptl_crystal_size_max 0.40
_exptl_crystal_size_mid 0.20
_exptl_crystal_size_min 0.10
_refine_diff_density_max 0.479
_refine_diff_density_min -0.428
_refine_diff_density_rms 0.060
_refine_ls_extinction_method none
_refine_ls_goodness_of_fit_ref 1.057
_refine_ls_hydrogen_treatment mixed
_refine_ls_matrix_type full
_refine_ls_number_parameters 146
_refine_ls_number_reflns 2442
_refine_ls_number_restraints 0
_refine_ls_restrained_S_all 1.057
_refine_ls_R_factor_all 0.0875
_refine_ls_R_factor_gt 0.0566
_refine_ls_shift/su_max 0.000
_refine_ls_shift/su_mean 0.000
_refine_ls_structure_factor_coef Fsqd
_refine_ls_weighting_details 'calc w=1/[\s^2^(Fo^2^)+(0.0634P)^2^+0.7095P] where P=(Fo^2^+2Fc^2^)/3'
_refine_ls_weighting_scheme calc
_refine_ls_wR_factor_gt 0.1397
_refine_ls_wR_factor_ref 0.1601
_reflns_number_gt 1662
_reflns_number_total 2442
_reflns_threshold_expression >2sigma(I)
_cod_data_source_file cg800247f_si_011.cif
_cod_data_source_block c:\rawdat~1\peter\08srv213\work\petesad
_cod_depositor_comments
;
The following automatic conversions were performed:

'_symmetry_cell_setting' value 'Monoclinic' changed to 'monoclinic'
according to /home/saulius/struct/CIF-dictionaries/cif_core.dic
dictionary named 'cif_core.dic' version 2.4.1 from 2010-06-29.

Automatic conversion script
Id: cif_fix_values 1715 2011-07-08 13:25:40Z adriana 
;
_cod_original_sg_symbol_H-M P2(1)/c
_cod_database_code 4503673

loop_
_symmetry_equiv_pos_as_xyz
'x, y, z'
'-x, y+1/2, -z+1/2'
'-x, -y, -z'
'x, -y-1/2, z-1/2'

loop_
_atom_site_label
_atom_site_type_symbol
_atom_site_fract_x
_atom_site_fract_y
_atom_site_fract_z
_atom_site_U_iso_or_equiv
_atom_site_adp_type
_atom_site_occupancy
_atom_site_symmetry_multiplicity
_atom_site_calc_flag
_atom_site_refinement_flags
_atom_site_disorder_assembly
_atom_site_disorder_group
O1 O 0.28440(8) 0.2174(3) 0.74718(13) 0.0294(3) Uani 1 1 d . . .
N2 N 0.23940(10) 0.6555(4) 0.66055(16) 0.0297(4) Uani 1 1 d . . .
H2N H 0.2450(13) 0.849(6) 0.664(2) 0.036 Uiso 1 1 d . . .
N3 N 0.33755(8) 0.6413(3) 0.83765(14) 0.0231(3) Uani 1 1 d . . .
H3N H 0.3359 0.8339 0.8352 0.028 Uiso 1 1 calc R . .
C1 C 0.17118(14) 0.6493(7) 0.4462(2) 0.0487(7) Uani 1 1 d . . .
H1 H 0.2064 0.7910 0.4333 0.058 Uiso 1 1 calc R A 1
C2 C 0.06542(16) 0.3604(6) 0.3709(3) 0.0553(8) Uani 1 1 d . . .
H2 H 0.0246 0.2961 0.3038 0.066 Uiso 1 1 calc R B 1
C4 C 0.12936(14) 0.3398(6) 0.5801(2) 0.0522(7) Uani 1 1 d . . .
H4 H 0.1342 0.2634 0.6599 0.063 Uiso 1 1 calc R C 1
C5 C 0.18018(10) 0.5421(4) 0.56301(17) 0.0251(4) Uani 1 1 d . D .
C6 C 0.28658(10) 0.4866(4) 0.74866(17) 0.0230(4) Uani 1 1 d . . .
C7 C 0.39339(10) 0.5015(4) 0.93428(16) 0.0212(4) Uani 1 1 d . . .
C8 C 0.37172(11) 0.3033(4) 1.00901(17) 0.0243(4) Uani 1 1 d . . .
H8 H 0.3191 0.2604 0.9969 0.029 Uiso 1 1 calc R . .
C9 C 0.47211(10) 0.5701(4) 0.95125(15) 0.0202(4) Uani 1 1 d . . .
C10 C 0.49650(11) 0.7766(4) 0.87632(16) 0.0227(4) Uani 1 1 d . . .
H10 H 0.4598 0.8734 0.8121 0.027 Uiso 1 1 calc R . .
C11 C 0.57263(7) 0.8371(3) 0.89614(12) 0.0245(4) Uani 1 1 d . . .
H11 H 0.5882 0.9756 0.8453 0.029 Uiso 1 1 calc R . .
N1 N 0.11385(7) 0.5591(3) 0.34923(12) 0.057(4) Uani 0.60(3) 1 d PR D 1
C3 C 0.07142(7) 0.2460(3) 0.48318(12) 0.070(5) Uani 0.60(3) 1 d PR D 1
H3 H 0.0360 0.1032 0.4944 0.084 Uiso 0.60(3) 1 d PR D 1
C3A C 0.11385(7) 0.5591(3) 0.34923(12) 0.051(5) Uani 0.40(3) 1 d P D 2
H3A H 0.1083 0.6342 0.2690 0.061 Uiso 0.40(3) 1 calc PR D 2
N1A N 0.07142(7) 0.2460(3) 0.48318(12) 0.071(6) Uani 0.40(3) 1 d P D 2

loop_
_atom_site_aniso_label
_atom_site_aniso_U_11
_atom_site_aniso_U_22
_atom_site_aniso_U_33
_atom_site_aniso_U_23
_atom_site_aniso_U_13
_atom_site_aniso_U_12
O1 0.0328(7) 0.0188(7) 0.0303(7) 0.0008(5) -0.0016(6) -0.0002(5)
N2 0.0326(9) 0.0170(8) 0.0307(9) 0.0020(7) -0.0060(7) -0.0011(7)
N3 0.0238(8) 0.0162(7) 0.0253(8) 0.0000(6) 0.0000(6) 0.0007(6)
C1 0.0348(12) 0.0744(19) 0.0323(12) 0.0132(12) 0.0017(10) -0.0098(12)
C2 0.0468(15) 0.0404(14) 0.0560(16) -0.0102(12) -0.0235(13) 0.0019(12)
C4 0.0372(12) 0.0610(17) 0.0458(14) 0.0229(13) -0.0093(11) -0.0174(12)
C5 0.0246(9) 0.0219(9) 0.0242(9) -0.0007(7) -0.0006(7) 0.0029(7)
C6 0.0216(8) 0.0210(9) 0.0253(9) 0.0006(7) 0.0045(7) 0.0005(7)
C7 0.0234(9) 0.0176(8) 0.0198(8) -0.0024(6) 0.0017(7) 0.0021(7)
C8 0.0231(9) 0.0240(9) 0.0246(9) -0.0018(7) 0.0045(7) -0.0012(7)
C9 0.0248(8) 0.0162(8) 0.0182(8) -0.0029(6) 0.0034(7) 0.0008(7)
C10 0.0279(9) 0.0194(9) 0.0186(8) 0.0002(7) 0.0027(7) 0.0012(7)
C11 0.0299(9) 0.0207(9) 0.0222(9) 0.0010(7) 0.0062(7) -0.0009(7)
N1 0.045(3) 0.094(8) 0.019(4) -0.012(5) -0.012(4) -0.009(6)
C3 0.050(6) 0.049(6) 0.075(8) 0.024(5) -0.040(5) -0.038(5)
C3A 0.051(4) 0.051(9) 0.051(7) 0.000(9) 0.014(9) 0.000(10)
N1A 0.071(10) 0.071(11) 0.071(10) 0.000(8) 0.020(7) 0.000(7)

loop_
_atom_type_symbol
_atom_type_description
_atom_type_scat_dispersion_real
_atom_type_scat_dispersion_imag
_atom_type_scat_source
C C 0.0033 0.0016 'International Tables Vol C Tables 4.2.6.8 and 6.1.1.4'
H H 0.0000 0.0000 'International Tables Vol C Tables 4.2.6.8 and 6.1.1.4'
N N 0.0061 0.0033 'International Tables Vol C Tables 4.2.6.8 and 6.1.1.4'
O O 0.0106 0.0060 'International Tables Vol C Tables 4.2.6.8 and 6.1.1.4'

loop_
_geom_angle_atom_site_label_1
_geom_angle_atom_site_label_2
_geom_angle_atom_site_label_3
_geom_angle
_geom_angle_site_symmetry_3
C6 N2 C5 123.78(17) .
C6 N3 C7 122.09(15) .
N1 C1 C5 122.1(2) .
N1 C2 C3 123.4(2) .
C5 C4 C3 120.3(2) .
C4 C5 C1 118.3(2) .
C4 C5 N2 122.73(19) .
C1 C5 N2 118.91(19) .
O1 C6 N2 123.00(17) .
O1 C6 N3 122.75(17) .
N2 C6 N3 114.23(16) .
C8 C7 N3 120.37(16) .
C8 C7 C9 120.82(16) .
N3 C7 C9 118.81(16) .
C7 C8 C11 120.14(16) 3_667
C10 C9 C7 122.29(15) .
C10 C9 C9 119.1(2) 3_667
C7 C9 C9 118.6(2) 3_667
C11 C10 C9 120.40(15) .
C10 C11 C8 120.93(15) 3_667
C2 N1 C1 117.29(18) .
C2 C3 C4 118.62(18) .

loop_
_geom_bond_atom_site_label_1
_geom_bond_atom_site_label_2
_geom_bond_distance
_geom_bond_site_symmetry_2
O1 C6 1.230(2) .
N2 C6 1.362(2) .
N2 C5 1.411(2) .
N3 C6 1.363(2) .
N3 C7 1.423(2) .
C1 N1 1.353(3) .
C1 C5 1.378(3) .
C2 N1 1.335(4) .
C2 C3 1.352(3) .
C4 C5 1.359(3) .
C4 C3 1.364(3) .
C7 C8 1.370(3) .
C7 C9 1.427(2) .
C8 C11 1.411(2) 3_667
C9 C10 1.420(3) .
C9 C9 1.428(3) 3_667
C10 C11 1.370(2) .
C11 C8 1.411(2) 3_667
